data_7135866
loop_
_publ_author_name
'Cui, Lipei'
'Shi, Zhuolin'
'Li, Hanshu'
'Yu, Yongai'
'Zhao, Xing'
'He, Cheng'
'Li, Xuezhao'

_publ_section_title
;
 Cooperative Ir(III)/Ni(II) Catalysis in a Photoactive Molecular Amine
 Cage for Visible-Light-Induced Aerobic \a-Hydroxylation of \b-Keto Esters
;
_journal_name_full 'Chemical Communications'
_journal_paper_doi 10.1039/D6CC01843B
_journal_year 2026
_chemical_formula_moiety 'C90 H78 Ir2 N12, 3[C4H10O]'
_chemical_formula_sum 'C102 H108 Ir2 N12 O3'
_chemical_formula_weight 1934.40
_space_group_crystal_system monoclinic
_space_group_IT_number 15
_space_group_name_Hall '-C 2yc'
_space_group_name_H-M_alt 'C 1 2/c 1'
_atom_sites_solution_hydrogens geom
_atom_sites_solution_primary dual
_audit_creation_date 2026-04-28
_audit_creation_method
;
Olex2 1.5
(compiled 2025.04.05 svn.rf049d14d for OlexSys, GUI svn.r7224)
;
_audit_update_record
;
2026-04-29 deposited with the CCDC.	2026-06-01 downloaded from the CCDC.
;
_cell_angle_alpha 90
_cell_angle_beta 124.741(2)
_cell_angle_gamma 90
_cell_formula_units_Z 4
_cell_length_a 32.427(3)
_cell_length_b 16.7629(12)
_cell_length_c 21.974(3)
_cell_measurement_reflns_used 9867
_cell_measurement_temperature 286.00
_cell_measurement_theta_max 24.93
_cell_measurement_theta_min 2.25
_cell_volume 9815.2(18)
_computing_cell_refinement 'SAINT V8.40A (Bruker, 2019)'
_computing_data_reduction 'SAINT V8.40A (Bruker, 2019)'
_computing_molecular_graphics 'Olex2 1.5 (Dolomanov et al., 2009)'
_computing_publication_material 'Olex2 1.5 (Dolomanov et al., 2009)'
_computing_structure_refinement 'SHELXL 2019/3 (Sheldrick, 2015)'
_computing_structure_solution 'SHELXT 2018/2 (Sheldrick, 2018)'
_diffrn_ambient_temperature 286.00
_diffrn_measured_fraction_theta_full 0.998
_diffrn_measured_fraction_theta_max 0.996
_diffrn_measurement_device_type 'Bruker APEX-II CCD'
_diffrn_measurement_method '\f and \w scans'
_diffrn_radiation_type MoK\a
_diffrn_radiation_wavelength 0.71073
_diffrn_reflns_av_R_equivalents 0.0755
_diffrn_reflns_av_unetI/netI 0.0453
_diffrn_reflns_Laue_measured_fraction_full 0.998
_diffrn_reflns_Laue_measured_fraction_max 0.996
_diffrn_reflns_limit_h_max 42
_diffrn_reflns_limit_h_min -41
_diffrn_reflns_limit_k_max 21
_diffrn_reflns_limit_k_min -21
_diffrn_reflns_limit_l_max 28
_diffrn_reflns_limit_l_min -26
_diffrn_reflns_number 93159
_diffrn_reflns_point_group_measured_fraction_full 0.998
_diffrn_reflns_point_group_measured_fraction_max 0.996
_diffrn_reflns_theta_full 25.242
_diffrn_reflns_theta_max 27.601
_diffrn_reflns_theta_min 2.249
_diffrn_source_current 40.0
_diffrn_source_power 1.8
_diffrn_source_voltage 45.0
_diffrn_standards_number 0
_exptl_absorpt_coefficient_mu 2.762
_exptl_absorpt_correction_T_max 0.7456
_exptl_absorpt_correction_T_min 0.5953
_exptl_absorpt_correction_type none
_exptl_absorpt_process_details
;
SADABS-2016/2 (Bruker,2016/2) was used for absorption correction.
wR2(int) was 0.1106 before and 0.0600 after correction.
The Ratio of minimum to maximum transmission is 0.7984.
The \l/2 correction factor is Not present.
;
_exptl_crystal_density_diffrn 1.309
_exptl_crystal_description block
_exptl_crystal_F_000 3928
_exptl_crystal_size_max 0.15
_exptl_crystal_size_mid 0.12
_exptl_crystal_size_min 0.1
_refine_diff_density_max 1.348
_refine_diff_density_min -0.641
_refine_diff_density_rms 0.075
_refine_ls_extinction_method none
_refine_ls_goodness_of_fit_ref 1.057
_refine_ls_hydrogen_treatment constr
_refine_ls_matrix_type full
_refine_ls_number_parameters 469
_refine_ls_number_reflns 11344
_refine_ls_number_restraints 1
_refine_ls_restrained_S_all 1.057
_refine_ls_R_factor_all 0.0778
_refine_ls_R_factor_gt 0.0434
_refine_ls_shift/su_max 0.003
_refine_ls_shift/su_mean 0.000
_refine_ls_structure_factor_coef Fsqd
_refine_ls_weighting_details 'w=1/[\s^2^(Fo^2^)+(0.0431P)^2^+11.4794P] where P=(Fo^2^+2Fc^2^)/3'
_refine_ls_weighting_scheme calc
_refine_ls_wR_factor_gt 0.0942
_refine_ls_wR_factor_ref 0.1046
_reflns_Friedel_coverage 0.000
_reflns_number_gt 7217
_reflns_number_total 11344
_reflns_threshold_expression 'I > 2\s(I)'
_cod_data_source_file d6cc01843b2.cif
_cod_data_source_block 1
_cod_original_cell_volume 9814.9(18)
_cod_original_sg_symbol_H-M C2/c
_cod_database_code 7135866
_shelx_shelxl_version_number 2019/3
_shelx_space_group_comment
;
The symmetry employed for this shelxl refinement is uniquely defined
by the following loop, which should always be used as a source of
symmetry information in preference to the above space-group names.
They are only intended as comments.
;
_shelx_estimated_absorpt_t_max 0.770
_shelx_estimated_absorpt_t_min 0.682
_olex2_refinement_description
;
1. Fixed Uiso
 At 1.2 times of:
  All C(H) groups, All C(H,H) groups
2. Rigid bond restraints
 C42, C45
 with sigma for 1-2 distances of 0.001 and sigma for 1-3 distances of 0.002
3.a Ternary CH refined with riding coordinates:
 C11(H11), C26(H26), C31(H31)
3.b Secondary CH2 refined with riding coordinates:
 C39(H39A,H39B), C40(H40A,H40B), C41(H41A,H41B), C42(H42A,H42B), C43(H43A,
 H43B), C45(H45A,H45B)
3.c Aromatic/amide H refined with riding coordinates:
 C2(H2), C4(H4), C8(H8), C10(H10), C12(H12), C13(H13), C14(H14), C16(H16),
 C17(H17), C18(H18), C20(H20), C21(H21), C22(H22), C23(H23), C27(H27), C28(H28),
  C29(H29), C32(H32), C33(H33), C35(H35), C36(H36), C37(H37), C38(H38), C44(H44)
;
_smtbx_masks_special_details
;
A solvent mask was calculated and 524 electrons were 
found in a volume of 3698\%A^3^ in 1 void per unit cell. 
This is consistent with the presence of 
3[C4H10O] per Asymmetric Unit 
which account for 520 electrons 
per unit cell.
;
_smtbx_masks_void_probe_radius 1.2
_smtbx_masks_void_truncation_radius 1.2
_olex2_submission_special_instructions 'No special instructions were received'

loop_
_space_group_symop_operation_xyz
'x, y, z'
'-x, y, -z+1/2'
'x+1/2, y+1/2, z'
'-x+1/2, y+1/2, -z+1/2'
'-x, -y, -z'
'x, -y, z-1/2'
'-x+1/2, -y+1/2, -z'
'x+1/2, -y+1/2, z-1/2'

loop_
_atom_site_label
_atom_site_type_symbol
_atom_site_fract_x
_atom_site_fract_y
_atom_site_fract_z
_atom_site_U_iso_or_equiv
_atom_site_adp_type
_atom_site_occupancy
_atom_site_site_symmetry_order
_atom_site_calc_flag
_atom_site_refinement_flags_posn
_atom_site_refinement_flags_adp
_atom_site_refinement_flags_occupancy
_atom_site_disorder_assembly
_atom_site_disorder_group
Ir1 Ir 0.49022(2) 0.74500(2) 0.55543(2) 0.05607(8) Uani 1 1 d . . . . .
C1 C 0.51024(17) 0.6447(2) 0.6155(2) 0.0544(11) Uani 1 1 d . . . . .
N1 N 0.44512(15) 0.65964(19) 0.4706(2) 0.0563(9) Uani 1 1 d . . . . .
N2 N 0.55222(17) 0.73623(19) 0.5472(2) 0.0616(10) Uani 1 1 d . . . . .
C2 C 0.49423(17) 0.5022(2) 0.6118(2) 0.0531(11) Uani 1 1 d . . . . .
H2 H 0.476887 0.457220 0.584059 0.064 Uiso 1 1 calc R U . . .
C3 C 0.48549(16) 0.5750(2) 0.5760(2) 0.0480(10) Uani 1 1 d . . . . .
N3 N 0.51129(18) 0.3570(2) 0.6944(2) 0.0737(12) Uani 1 1 d . . . . .
N4 N 0.54040(19) 0.8467(2) 1.0150(2) 0.0721(12) Uani 1 1 d . . . . .
C4 C 0.5512(2) 0.7021(3) 0.4911(3) 0.0693(13) Uani 1 1 d . . . . .
H4 H 0.521714 0.678295 0.452790 0.083 Uiso 1 1 calc R U . . .
C5 C 0.45086(16) 0.5838(2) 0.4956(2) 0.0486(10) Uani 1 1 d . . . . .
C6 C 0.5884(2) 0.8138(2) 0.6560(3) 0.0638(12) Uani 1 1 d . . . . .
C7 C 0.5409(2) 0.8127(2) 0.6417(2) 0.0604(12) Uani 1 1 d . . . . .
C8 C 0.54485(19) 0.6359(3) 0.6926(3) 0.0665(13) Uani 1 1 d . . . . .
H8 H 0.562467 0.680300 0.721212 0.080 Uiso 1 1 calc R U . . .
C9 C 0.5680(2) 0.7674(2) 0.9392(2) 0.0617(12) Uani 1 1 d . . . . .
C10 C 0.5831(2) 0.7286(3) 0.8982(3) 0.0706(14) Uani 1 1 d . . . . .
H10 H 0.563202 0.687827 0.865952 0.085 Uiso 1 1 calc R U . . .
C11 C 0.5199(3) 0.2882(3) 0.7415(3) 0.0864(19) Uani 1 1 d . . . . .
H11 H 0.553377 0.292220 0.787836 0.104 Uiso 1 1 calc R U . . .
C12 C 0.5926(3) 0.7015(3) 0.4889(4) 0.0905(17) Uani 1 1 d . . . . .
H12 H 0.590949 0.677990 0.449226 0.109 Uiso 1 1 calc R U . . .
C13 C 0.5340(2) 0.8574(3) 0.6898(3) 0.0690(13) Uani 1 1 d . . . . .
H13 H 0.502696 0.858950 0.682263 0.083 Uiso 1 1 calc R U . . .
C14 C 0.5531(2) 0.5625(3) 0.7267(3) 0.0684(13) Uani 1 1 d . . . . .
H14 H 0.576426 0.558661 0.777630 0.082 Uiso 1 1 calc R U . . .
C15 C 0.5943(2) 0.7727(3) 0.6030(3) 0.0717(14) Uani 1 1 d . . . . .
N5 N 0.7288(2) 0.8927(3) 0.9900(3) 0.0953(15) Uani 1 1 d . . . . .
C16 C 0.5746(2) 0.8993(3) 0.7491(3) 0.0740(15) Uani 1 1 d . . . . .
H16 H 0.569406 0.928877 0.780018 0.089 Uiso 1 1 calc R U . . .
C17 C 0.42537(18) 0.5223(3) 0.4451(3) 0.0606(12) Uani 1 1 d . . . . .
H17 H 0.429862 0.470027 0.461986 0.073 Uiso 1 1 calc R U . . .
C18 C 0.6275(2) 0.8548(3) 0.7156(3) 0.0701(13) Uani 1 1 d . . . . .
H18 H 0.659053 0.853112 0.723979 0.084 Uiso 1 1 calc R U . . .
C19 C 0.52776(18) 0.4950(2) 0.6870(2) 0.0569(11) Uani 1 1 d . . . . .
C20 C 0.3936(2) 0.5377(3) 0.3706(3) 0.0735(14) Uani 1 1 d . . . . .
H20 H 0.376207 0.496692 0.336783 0.088 Uiso 1 1 calc R U . . .
C21 C 0.6268(2) 0.7491(3) 0.9044(3) 0.0781(15) Uani 1 1 d . . . . .
H21 H 0.635383 0.722287 0.876099 0.094 Uiso 1 1 calc R U . . .
C22 C 0.5213(3) 0.8831(3) 1.0472(3) 0.0866(18) Uani 1 1 d . . . . .
H22 H 0.491638 0.863498 1.038749 0.104 Uiso 1 1 calc R U . . .
C23 C 0.5360(2) 0.4186(3) 0.7253(3) 0.0676(13) Uani 1 1 d . . . . .
H23 H 0.561185 0.416153 0.775717 0.081 Uiso 1 1 calc R U . . .
C24 C 0.5999(2) 0.8299(3) 0.9860(3) 0.0711(14) Uani 1 1 d . . . . .
N6 N 0.7081(2) 0.9331(3) 0.8475(3) 0.0910(15) Uani 1 1 d . . . . .
C25 C 0.6214(2) 0.8982(3) 0.7631(3) 0.0683(13) Uani 1 1 d . . . . .
C26 C 0.7472(2) 0.9727(3) 0.9158(3) 0.0912(17) Uani 1 1 d . . . . .
H26 H 0.732728 1.018471 0.925029 0.109 Uiso 1 1 calc R U . . .
C27 C 0.6359(3) 0.7721(4) 0.6019(4) 0.1009(19) Uani 1 1 d . . . . .
H27 H 0.665054 0.796729 0.640169 0.121 Uiso 1 1 calc R U . . .
C28 C 0.3884(2) 0.6151(3) 0.3474(3) 0.0808(16) Uani 1 1 d . . . . .
H28 H 0.367218 0.627623 0.297331 0.097 Uiso 1 1 calc R U . . .
C29 C 0.4145(2) 0.6736(3) 0.3983(3) 0.0722(14) Uani 1 1 d . . . . .
H29 H 0.410837 0.725903 0.381745 0.087 Uiso 1 1 calc R U . . .
C30 C 0.5838(3) 0.8732(3) 1.0264(3) 0.0863(18) Uani 1 1 d . . . . .
C31 C 0.7684(2) 0.9134(4) 0.9803(4) 0.0956(19) Uani 1 1 d . . . . .
H31 H 0.780224 0.865288 0.969387 0.115 Uiso 1 1 calc R U . . .
C32 C 0.6361(3) 0.7355(4) 0.5451(5) 0.112(2) Uani 1 1 d . . . . .
H32 H 0.664923 0.734423 0.545538 0.135 Uiso 1 1 calc R U . . .
C33 C 0.6433(2) 0.8488(3) 0.9918(3) 0.0851(17) Uani 1 1 d . . . . .
H33 H 0.663572 0.889736 1.023473 0.102 Uiso 1 1 calc R U . . .
C34 C 0.6576(2) 0.8086(3) 0.9518(3) 0.0729(14) Uani 1 1 d . . . . .
C35 C 0.6619(2) 0.9418(3) 0.8256(3) 0.0824(16) Uani 1 1 d . . . . .
H35 H 0.654531 0.977064 0.850832 0.099 Uiso 1 1 calc R U . . .
C36 C 0.5867(4) 0.9749(5) 1.1048(5) 0.155(4) Uani 1 1 d . . . . .
H36 H 0.602918 1.018522 1.135753 0.186 Uiso 1 1 calc R U . . .
C37 C 0.7032(2) 0.8295(3) 0.9560(3) 0.0880(17) Uani 1 1 d . . . . .
H37 H 0.713849 0.796351 0.933531 0.106 Uiso 1 1 calc R U . . .
C38 C 0.5432(3) 0.9484(4) 1.0924(4) 0.119(3) Uani 1 1 d . . . . .
H38 H 0.528716 0.973301 1.113611 0.143 Uiso 1 1 calc R U . . .
C39 C 0.5168(3) 0.2122(3) 0.7003(4) 0.130(3) Uani 1 1 d . . . . .
H39A H 0.544289 0.211285 0.694615 0.156 Uiso 1 1 calc R U . . .
H39B H 0.485586 0.212130 0.651338 0.156 Uiso 1 1 calc R U . . .
C40 C 0.5192(4) 0.1370(3) 0.7431(5) 0.173(5) Uani 1 1 d . . . . .
H40A H 0.515437 0.089930 0.714700 0.207 Uiso 1 1 calc R U . . .
H40B H 0.551865 0.134423 0.789956 0.207 Uiso 1 1 calc R U . . .
C41 C 0.7883(2) 1.0015(4) 0.9083(4) 0.108(2) Uani 1 1 d . . . . .
H41A H 0.774552 1.040087 0.868404 0.129 Uiso 1 1 calc R U . . .
H41B H 0.801112 0.956785 0.895721 0.129 Uiso 1 1 calc R U . . .
C42 C 0.8310(3) 1.0395(4) 0.9796(4) 0.122(2) Uani 1 1 d . U . . .
H42A H 0.857377 1.055772 0.973874 0.146 Uiso 1 1 calc R U . . .
H42B H 0.818990 1.086605 0.990540 0.146 Uiso 1 1 calc R U . . .
C43 C 0.8125(2) 0.9529(5) 1.0520(4) 0.124(3) Uani 1 1 d . . . . .
H43A H 0.800053 0.997809 1.065026 0.148 Uiso 1 1 calc R U . . .
H43B H 0.827008 0.914738 1.092360 0.148 Uiso 1 1 calc R U . . .
C44 C 0.6073(3) 0.9380(4) 1.0720(4) 0.140(3) Uani 1 1 d . . . . .
H44 H 0.637170 0.956954 1.080670 0.168 Uiso 1 1 calc R U . . .
C45 C 0.8515(3) 0.9808(5) 1.0419(5) 0.135(3) Uani 1 1 d . U . . .
H45A H 0.865261 0.935306 1.031882 0.162 Uiso 1 1 calc R U . . .
H45B H 0.878568 1.005557 1.087389 0.162 Uiso 1 1 calc R U . . .

loop_
_atom_site_aniso_label
_atom_site_aniso_U_11
_atom_site_aniso_U_22
_atom_site_aniso_U_33
_atom_site_aniso_U_23
_atom_site_aniso_U_13
_atom_site_aniso_U_12
Ir1 0.08647(15) 0.03754(10) 0.04854(11) 0.00699(7) 0.04104(10) 0.00528(9)
C1 0.072(3) 0.042(2) 0.054(3) 0.0027(19) 0.039(3) 0.004(2)
N1 0.076(3) 0.0451(19) 0.053(2) 0.0068(16) 0.040(2) 0.0096(18)
N2 0.090(3) 0.0430(19) 0.061(2) 0.0080(17) 0.049(2) -0.0005(19)
C2 0.076(3) 0.040(2) 0.058(3) 0.0021(18) 0.047(3) 0.0064(19)
C3 0.067(3) 0.040(2) 0.052(3) 0.0034(17) 0.043(2) 0.0076(18)
N3 0.137(4) 0.0400(19) 0.069(3) 0.0098(18) 0.074(3) 0.012(2)
N4 0.120(4) 0.041(2) 0.051(2) -0.0100(17) 0.047(3) -0.006(2)
C4 0.104(4) 0.052(3) 0.073(3) 0.006(2) 0.063(3) 0.008(3)
C5 0.057(3) 0.047(2) 0.053(3) 0.0033(19) 0.039(2) 0.0047(19)
C6 0.092(4) 0.046(2) 0.061(3) 0.005(2) 0.048(3) -0.005(2)
C7 0.093(4) 0.041(2) 0.050(3) 0.0043(19) 0.042(3) -0.001(2)
C8 0.083(4) 0.052(2) 0.053(3) 0.005(2) 0.032(3) -0.003(2)
C9 0.085(3) 0.047(2) 0.045(2) 0.0014(19) 0.032(3) -0.010(2)
C10 0.095(4) 0.062(3) 0.068(3) -0.017(2) 0.054(3) -0.020(3)
C11 0.169(6) 0.040(2) 0.072(4) 0.006(2) 0.082(4) 0.014(3)
C12 0.122(5) 0.082(4) 0.096(5) -0.004(3) 0.079(5) 0.006(4)
C13 0.100(4) 0.058(3) 0.057(3) -0.004(2) 0.049(3) -0.006(3)
C14 0.091(4) 0.056(3) 0.048(3) 0.013(2) 0.034(3) 0.005(3)
C15 0.093(4) 0.054(3) 0.079(4) 0.008(3) 0.056(4) 0.002(3)
N5 0.094(3) 0.104(4) 0.080(3) -0.001(3) 0.045(3) -0.031(3)
C16 0.111(5) 0.056(3) 0.063(3) -0.005(2) 0.054(3) -0.009(3)
C17 0.082(3) 0.049(2) 0.065(3) 0.001(2) 0.050(3) 0.002(2)
C18 0.086(4) 0.059(3) 0.070(3) 0.009(2) 0.046(3) -0.003(3)
C19 0.081(3) 0.046(2) 0.051(3) 0.0111(19) 0.042(3) 0.009(2)
C20 0.086(4) 0.070(3) 0.057(3) -0.010(3) 0.036(3) -0.004(3)
C21 0.102(4) 0.068(3) 0.075(4) -0.007(3) 0.057(3) -0.014(3)
C22 0.155(6) 0.049(3) 0.081(4) -0.017(3) 0.082(4) -0.009(3)
C23 0.101(4) 0.055(3) 0.058(3) 0.014(2) 0.052(3) 0.021(3)
C24 0.095(4) 0.054(3) 0.063(3) -0.010(2) 0.044(3) -0.022(3)
N6 0.118(4) 0.084(3) 0.082(3) -0.016(3) 0.064(3) -0.035(3)
C25 0.088(4) 0.053(3) 0.063(3) 0.004(2) 0.042(3) -0.011(3)
C26 0.102(5) 0.081(4) 0.095(4) -0.012(3) 0.059(4) -0.025(3)
C27 0.106(5) 0.112(5) 0.098(5) -0.025(4) 0.066(4) -0.022(4)
C28 0.097(4) 0.085(4) 0.042(3) 0.002(3) 0.029(3) 0.008(3)
C29 0.096(4) 0.064(3) 0.052(3) 0.013(2) 0.039(3) 0.014(3)
C30 0.133(5) 0.055(3) 0.077(4) -0.023(3) 0.063(4) -0.030(3)
C31 0.098(5) 0.084(4) 0.103(5) 0.000(3) 0.056(4) -0.023(3)
C32 0.124(6) 0.120(6) 0.124(6) -0.031(5) 0.089(6) -0.018(5)
C33 0.106(5) 0.063(3) 0.071(4) -0.013(3) 0.042(4) -0.031(3)
C34 0.078(4) 0.069(3) 0.067(3) 0.003(3) 0.039(3) -0.020(3)
C35 0.112(5) 0.063(3) 0.071(4) -0.003(3) 0.052(4) -0.022(3)
C36 0.239(11) 0.102(6) 0.164(8) -0.084(6) 0.138(9) -0.073(6)
C37 0.089(4) 0.083(4) 0.082(4) 0.011(3) 0.043(4) -0.011(3)
C38 0.207(9) 0.074(4) 0.108(5) -0.035(4) 0.109(6) -0.017(5)
C39 0.283(10) 0.046(3) 0.121(5) 0.009(3) 0.151(7) 0.030(4)
C40 0.410(16) 0.041(3) 0.155(7) 0.017(4) 0.213(9) 0.033(5)
C41 0.109(5) 0.102(5) 0.134(6) -0.005(4) 0.083(5) -0.031(4)
C42 0.102(5) 0.123(6) 0.150(7) -0.037(4) 0.078(5) -0.052(4)
C43 0.096(5) 0.145(6) 0.095(5) -0.019(4) 0.033(4) -0.047(5)
C44 0.190(8) 0.114(5) 0.153(7) -0.080(5) 0.120(7) -0.089(5)
C45 0.100(6) 0.146(7) 0.151(7) -0.026(4) 0.068(5) -0.049(5)

loop_
_atom_type_symbol
_atom_type_description
_atom_type_scat_dispersion_real
_atom_type_scat_dispersion_imag
_atom_type_scat_source
C C 0.0033 0.0016 'International Tables Vol C Tables 4.2.6.8 and 6.1.1.4'
H H 0.0000 0.0000 'International Tables Vol C Tables 4.2.6.8 and 6.1.1.4'
Ir Ir -1.4442 7.9887 'International Tables Vol C Tables 4.2.6.8 and 6.1.1.4'
N N 0.0061 0.0033 'International Tables Vol C Tables 4.2.6.8 and 6.1.1.4'
O O 0.0106 0.0060 'International Tables Vol C Tables 4.2.6.8 and 6.1.1.4'

loop_
_geom_angle_atom_site_label_1
_geom_angle_atom_site_label_2
_geom_angle_atom_site_label_3
_geom_angle
_geom_angle_site_symmetry_1
_geom_angle_site_symmetry_3
_geom_angle_publ_flag
C1 Ir1 N1 79.40(16) . . ?
C1 Ir1 N2 91.76(16) . . ?
C1 Ir1 N4 172.91(18) . 2_656 ?
C1 Ir1 C7 93.94(17) . . ?
N2 Ir1 N1 95.16(14) . . ?
N2 Ir1 N4 93.76(16) . 2_656 ?
N4 Ir1 N1 95.66(15) 2_656 . ?
C7 Ir1 N1 171.28(17) . . ?
C7 Ir1 N2 79.32(18) . . ?
C7 Ir1 N4 91.46(16) . 2_656 ?
C9 Ir1 C1 94.65(18) 2_656 . ?
C9 Ir1 N1 88.69(16) 2_656 . ?
C9 Ir1 N2 173.04(15) 2_656 . ?
C9 Ir1 N4 80.07(18) 2_656 2_656 ?
C9 Ir1 C7 97.5(2) 2_656 . ?
C3 C1 Ir1 115.8(3) . . ?
C3 C1 C8 116.1(4) . . ?
C8 C1 Ir1 128.1(3) . . ?
C5 N1 Ir1 114.1(3) . . ?
C29 N1 Ir1 126.8(3) . . ?
C29 N1 C5 119.1(4) . . ?
C4 N2 Ir1 125.4(4) . . ?
C4 N2 C15 120.6(5) . . ?
C15 N2 Ir1 114.0(3) . . ?
C3 C2 H2 119.2 . . ?
C19 C2 H2 119.2 . . ?
C19 C2 C3 121.7(4) . . ?
C1 C3 C5 115.9(3) . . ?
C2 C3 C1 121.3(4) . . ?
C2 C3 C5 122.7(4) . . ?
C23 N3 C11 117.6(4) . . ?
C22 N4 Ir1 126.2(4) . 2_656 ?
C22 N4 C30 120.1(4) . . ?
C30 N4 Ir1 113.7(3) . 2_656 ?
N2 C4 H4 119.2 . . ?
N2 C4 C12 121.6(6) . . ?
C12 C4 H4 119.2 . . ?
N1 C5 C3 114.7(4) . . ?
N1 C5 C17 119.4(4) . . ?
C17 C5 C3 125.9(4) . . ?
C7 C6 C15 116.6(5) . . ?
C18 C6 C7 121.6(5) . . ?
C18 C6 C15 121.7(5) . . ?
C6 C7 Ir1 115.3(3) . . ?
C6 C7 C13 116.9(5) . . ?
C13 C7 Ir1 127.8(4) . . ?
C1 C8 H8 119.4 . . ?
C14 C8 C1 121.3(4) . . ?
C14 C8 H8 119.4 . . ?
C10 C9 Ir1 129.7(4) . 2_656 ?
C10 C9 C24 115.6(5) . . ?
C24 C9 Ir1 114.7(4) . 2_656 ?
C9 C10 H10 119.0 . . ?
C21 C10 C9 122.1(5) . . ?
C21 C10 H10 119.0 . . ?
N3 C11 C11 108.9(4) . 2_656 ?
N3 C11 H11 109.4 . . ?
N3 C11 C39 108.5(4) . . ?
C11 C11 H11 109.4 2_656 . ?
C39 C11 C11 111.2(5) . 2_656 ?
C39 C11 H11 109.4 . . ?
C4 C12 H12 120.2 . . ?
C32 C12 C4 119.6(6) . . ?
C32 C12 H12 120.2 . . ?
C7 C13 H13 120.1 . . ?
C16 C13 C7 119.7(5) . . ?
C16 C13 H13 120.2 . . ?
C8 C14 H14 119.1 . . ?
C19 C14 C8 121.7(4) . . ?
C19 C14 H14 119.1 . . ?
N2 C15 C6 114.4(5) . . ?
N2 C15 C27 118.5(5) . . ?
C27 C15 C6 126.9(6) . . ?
C37 N5 C31 116.2(6) . . ?
C13 C16 H16 118.8 . . ?
C25 C16 C13 122.4(5) . . ?
C25 C16 H16 118.8 . . ?
C5 C17 H17 119.6 . . ?
C20 C17 C5 120.8(4) . . ?
C20 C17 H17 119.6 . . ?
C6 C18 H18 119.0 . . ?
C25 C18 C6 122.1(5) . . ?
C25 C18 H18 119.0 . . ?
C2 C19 C14 117.9(4) . . ?
C2 C19 C23 121.7(4) . . ?
C14 C19 C23 120.3(4) . . ?
C17 C20 H20 120.9 . . ?
C28 C20 C17 118.1(5) . . ?
C28 C20 H20 120.9 . . ?
C10 C21 H21 119.5 . . ?
C34 C21 C10 121.0(5) . . ?
C34 C21 H21 119.5 . . ?
N4 C22 H22 118.4 . . ?
N4 C22 C38 123.1(6) . . ?
C38 C22 H22 118.4 . . ?
N3 C23 C19 124.0(5) . . ?
N3 C23 H23 118.0 . . ?
C19 C23 H23 118.0 . . ?
C9 C24 C30 116.4(5) . . ?
C33 C24 C9 121.4(5) . . ?
C33 C24 C30 122.2(5) . . ?
C35 N6 C26 118.4(5) . . ?
C16 C25 C18 117.3(5) . . ?
C16 C25 C35 119.9(5) . . ?
C18 C25 C35 122.9(6) . . ?
N6 C26 H26 109.3 . . ?
N6 C26 C31 108.9(5) . . ?
N6 C26 C41 109.7(5) . . ?
C31 C26 H26 109.3 . . ?
C41 C26 H26 109.3 . . ?
C41 C26 C31 110.4(5) . . ?
C15 C27 H27 119.0 . . ?
C15 C27 C32 121.9(7) . . ?
C32 C27 H27 119.0 . . ?
C20 C28 H28 120.3 . . ?
C29 C28 C20 119.4(5) . . ?
C29 C28 H28 120.3 . . ?
N1 C29 C28 123.1(5) . . ?
N1 C29 H29 118.4 . . ?
C28 C29 H29 118.4 . . ?
N4 C30 C24 114.9(4) . . ?
N4 C30 C44 118.6(6) . . ?
C44 C30 C24 126.5(6) . . ?
N5 C31 C26 108.7(5) . . ?
N5 C31 H31 109.8 . . ?
N5 C31 C43 109.4(5) . . ?
C26 C31 H31 109.8 . . ?
C26 C31 C43 109.3(5) . . ?
C43 C31 H31 109.8 . . ?
C12 C32 C27 117.8(7) . . ?
C12 C32 H32 121.1 . . ?
C27 C32 H32 121.1 . . ?
C24 C33 H33 119.2 . . ?
C24 C33 C34 121.7(5) . . ?
C34 C33 H33 119.2 . . ?
C21 C34 C33 118.3(5) . . ?
C21 C34 C37 119.4(5) . . ?
C33 C34 C37 122.2(5) . . ?
N6 C35 C25 121.9(6) . . ?
N6 C35 H35 119.1 . . ?
C25 C35 H35 119.1 . . ?
C38 C36 H36 119.7 . . ?
C38 C36 C44 120.5(7) . . ?
C44 C36 H36 119.7 . . ?
N5 C37 C34 121.7(6) . . ?
N5 C37 H37 119.2 . . ?
C34 C37 H37 119.2 . . ?
C22 C38 H38 121.3 . . ?
C36 C38 C22 117.4(7) . . ?
C36 C38 H38 121.3 . . ?
C11 C39 H39A 109.5 . . ?
C11 C39 H39B 109.5 . . ?
C11 C39 C40 110.9(4) . . ?
H39A C39 H39B 108.1 . . ?
C40 C39 H39A 109.5 . . ?
C40 C39 H39B 109.5 . . ?
C39 C40 H40A 109.2 . . ?
C39 C40 H40B 109.2 . . ?
C40 C40 C39 112.1(7) 2_656 . ?
C40 C40 H40A 109.2 2_656 . ?
C40 C40 H40B 109.2 2_656 . ?
H40A C40 H40B 107.9 . . ?
C26 C41 H41A 109.3 . . ?
C26 C41 H41B 109.3 . . ?
C26 C41 C42 111.4(6) . . ?
H41A C41 H41B 108.0 . . ?
C42 C41 H41A 109.3 . . ?
C42 C41 H41B 109.3 . . ?
C41 C42 H42A 109.8 . . ?
C41 C42 H42B 109.8 . . ?
H42A C42 H42B 108.2 . . ?
C45 C42 C41 109.6(6) . . ?
C45 C42 H42A 109.8 . . ?
C45 C42 H42B 109.8 . . ?
C31 C43 H43A 109.5 . . ?
C31 C43 H43B 109.5 . . ?
H43A C43 H43B 108.1 . . ?
C45 C43 C31 110.7(6) . . ?
C45 C43 H43A 109.5 . . ?
C45 C43 H43B 109.5 . . ?
C30 C44 H44 119.9 . . ?
C36 C44 C30 120.2(7) . . ?
C36 C44 H44 119.9 . . ?
C42 C45 H45A 109.2 . . ?
C42 C45 H45B 109.2 . . ?
C43 C45 C42 111.9(7) . . ?
C43 C45 H45A 109.2 . . ?
C43 C45 H45B 109.2 . . ?
H45A C45 H45B 107.9 . . ?

loop_
_geom_bond_atom_site_label_1
_geom_bond_atom_site_label_2
_geom_bond_distance
_geom_bond_site_symmetry_2
_geom_bond_publ_flag
Ir1 C1 2.003(4) . ?
Ir1 N1 2.134(4) . ?
Ir1 N2 2.124(4) . ?
Ir1 N4 2.129(4) 2_656 ?
Ir1 C7 2.007(5) . ?
Ir1 C9 1.995(5) 2_656 ?
C1 C3 1.404(5) . ?
C1 C8 1.410(6) . ?
N1 C5 1.355(5) . ?
N1 C29 1.329(6) . ?
N2 C4 1.342(6) . ?
N2 C15 1.354(7) . ?
C2 H2 0.9300 . ?
C2 C3 1.391(5) . ?
C2 C19 1.371(6) . ?
C3 C5 1.464(6) . ?
N3 C11 1.466(5) . ?
N3 C23 1.244(6) . ?
N4 C22 1.325(6) . ?
N4 C30 1.355(7) . ?
C4 H4 0.9300 . ?
C4 C12 1.369(7) . ?
C5 C17 1.390(6) . ?
C6 C7 1.386(7) . ?
C6 C15 1.457(7) . ?
C6 C18 1.381(7) . ?
C7 C13 1.414(6) . ?
C8 H8 0.9300 . ?
C8 C14 1.385(6) . ?
C9 C10 1.404(7) . ?
C9 C24 1.419(6) . ?
C10 H10 0.9300 . ?
C10 C21 1.387(8) . ?
C11 C11 1.537(11) 2_656 ?
C11 H11 0.9800 . ?
C11 C39 1.531(7) . ?
C12 H12 0.9300 . ?
C12 C32 1.363(9) . ?
C13 H13 0.9300 . ?
C13 C16 1.403(7) . ?
C14 H14 0.9300 . ?
C14 C19 1.378(6) . ?
C15 C27 1.363(8) . ?
N5 C31 1.458(8) . ?
N5 C37 1.289(7) . ?
C16 H16 0.9300 . ?
C16 C25 1.368(7) . ?
C17 H17 0.9300 . ?
C17 C20 1.374(6) . ?
C18 H18 0.9300 . ?
C18 C25 1.375(6) . ?
C19 C23 1.472(5) . ?
C20 H20 0.9300 . ?
C20 C28 1.369(7) . ?
C21 H21 0.9300 . ?
C21 C34 1.374(7) . ?
C22 H22 0.9300 . ?
C22 C38 1.373(7) . ?
C23 H23 0.9300 . ?
C24 C30 1.454(7) . ?
C24 C33 1.377(7) . ?
N6 C26 1.461(7) . ?
N6 C35 1.294(7) . ?
C25 C35 1.445(7) . ?
C26 H26 0.9800 . ?
C26 C31 1.536(8) . ?
C26 C41 1.511(7) . ?
C27 H27 0.9300 . ?
C27 C32 1.393(9) . ?
C28 H28 0.9300 . ?
C28 C29 1.360(7) . ?
C29 H29 0.9300 . ?
C30 C44 1.378(7) . ?
C31 H31 0.9800 . ?
C31 C43 1.549(8) . ?
C32 H32 0.9300 . ?
C33 H33 0.9300 . ?
C33 C34 1.381(7) . ?
C34 C37 1.472(7) . ?
C35 H35 0.9300 . ?
C36 H36 0.9300 . ?
C36 C38 1.350(10) . ?
C36 C44 1.376(10) . ?
C37 H37 0.9300 . ?
C38 H38 0.9300 . ?
C39 H39A 0.9700 . ?
C39 H39B 0.9700 . ?
C39 C40 1.547(7) . ?
C40 C40 1.440(17) 2_656 ?
C40 H40A 0.9700 . ?
C40 H40B 0.9700 . ?
C41 H41A 0.9700 . ?
C41 H41B 0.9700 . ?
C41 C42 1.518(9) . ?
C42 H42A 0.9700 . ?
C42 H42B 0.9700 . ?
C42 C45 1.501(9) . ?
C43 H43A 0.9700 . ?
C43 H43B 0.9700 . ?
C43 C45 1.480(8) . ?
C44 H44 0.9300 . ?
C45 H45A 0.9700 . ?
C45 H45B 0.9700 . ?

loop_
_geom_torsion_atom_site_label_1
_geom_torsion_atom_site_label_2
_geom_torsion_atom_site_label_3
_geom_torsion_atom_site_label_4
_geom_torsion
_geom_torsion_site_symmetry_1
_geom_torsion_site_symmetry_2
_geom_torsion_site_symmetry_3
_geom_torsion_site_symmetry_4
_geom_torsion_publ_flag
Ir1 C1 C3 C2 -176.8(3) . . . . ?
Ir1 C1 C3 C5 4.0(5) . . . . ?
Ir1 C1 C8 C14 177.1(4) . . . . ?
Ir1 N1 C5 C3 1.9(4) . . . . ?
Ir1 N1 C5 C17 -176.7(3) . . . . ?
Ir1 N1 C29 C28 177.4(4) . . . . ?
Ir1 N2 C4 C12 177.7(4) . . . . ?
Ir1 N2 C15 C6 -2.7(5) . . . . ?
Ir1 N2 C15 C27 -178.5(4) . . . . ?
Ir1 N4 C22 C38 179.6(5) 2_656 . . . ?
Ir1 N4 C30 C24 2.7(6) 2_656 . . . ?
Ir1 N4 C30 C44 -179.0(5) 2_656 . . . ?
Ir1 C7 C13 C16 177.9(3) . . . . ?
Ir1 C9 C10 C21 -176.0(4) 2_656 . . . ?
Ir1 C9 C24 C30 -5.0(6) 2_656 . . . ?
Ir1 C9 C24 C33 175.9(4) 2_656 . . . ?
C1 C3 C5 N1 -3.8(5) . . . . ?
C1 C3 C5 C17 174.7(4) . . . . ?
C1 C8 C14 C19 -0.5(8) . . . . ?
N1 C5 C17 C20 -1.5(7) . . . . ?
N2 C4 C12 C32 0.7(9) . . . . ?
N2 C15 C27 C32 0.3(10) . . . . ?
C2 C3 C5 N1 176.9(4) . . . . ?
C2 C3 C5 C17 -4.5(7) . . . . ?
C2 C19 C23 N3 -5.3(7) . . . . ?
C3 C1 C8 C14 -0.6(7) . . . . ?
C3 C2 C19 C14 -0.4(7) . . . . ?
C3 C2 C19 C23 178.2(4) . . . . ?
C3 C5 C17 C20 180.0(4) . . . . ?
N3 C11 C39 C40 -173.2(7) . . . . ?
N4 C22 C38 C36 -1.1(11) . . . . ?
N4 C30 C44 C36 -0.3(12) . . . . ?
C4 N2 C15 C6 174.1(4) . . . . ?
C4 N2 C15 C27 -1.7(7) . . . . ?
C4 C12 C32 C27 -2.0(10) . . . . ?
C5 N1 C29 C28 -0.1(8) . . . . ?
C5 C17 C20 C28 0.9(8) . . . . ?
C6 C7 C13 C16 -0.7(6) . . . . ?
C6 C15 C27 C32 -174.9(6) . . . . ?
C6 C18 C25 C16 0.1(7) . . . . ?
C6 C18 C25 C35 -179.7(4) . . . . ?
C7 C6 C15 N2 -1.8(6) . . . . ?
C7 C6 C15 C27 173.6(5) . . . . ?
C7 C6 C18 C25 -1.5(7) . . . . ?
C7 C13 C16 C25 -0.7(7) . . . . ?
C8 C1 C3 C2 1.3(6) . . . . ?
C8 C1 C3 C5 -178.0(4) . . . . ?
C8 C14 C19 C2 1.0(7) . . . . ?
C8 C14 C19 C23 -177.5(5) . . . . ?
C9 C10 C21 C34 0.5(8) . . . . ?
C9 C24 C30 N4 1.4(7) . . . . ?
C9 C24 C30 C44 -176.7(7) . . . . ?
C9 C24 C33 C34 0.7(8) . . . . ?
C10 C9 C24 C30 177.3(5) . . . . ?
C10 C9 C24 C33 -1.8(7) . . . . ?
C10 C21 C34 C33 -1.6(8) . . . . ?
C10 C21 C34 C37 -179.1(5) . . . . ?
C11 N3 C23 C19 -173.1(4) . . . . ?
C11 C11 C39 C40 -53.5(9) 2_656 . . . ?
C11 C39 C40 C40 56.0(12) . . . 2_656 ?
C13 C16 C25 C18 1.0(7) . . . . ?
C13 C16 C25 C35 -179.2(4) . . . . ?
C14 C19 C23 N3 173.2(5) . . . . ?
C15 N2 C4 C12 1.2(7) . . . . ?
C15 C6 C7 Ir1 5.7(5) . . . . ?
C15 C6 C7 C13 -175.5(4) . . . . ?
C15 C6 C18 C25 175.7(4) . . . . ?
C15 C27 C32 C12 1.5(11) . . . . ?
N5 C31 C43 C45 -175.3(6) . . . . ?
C16 C25 C35 N6 169.6(5) . . . . ?
C17 C20 C28 C29 0.1(8) . . . . ?
C18 C6 C7 Ir1 -177.0(3) . . . . ?
C18 C6 C7 C13 1.8(6) . . . . ?
C18 C6 C15 N2 -179.2(4) . . . . ?
C18 C6 C15 C27 -3.8(8) . . . . ?
C18 C25 C35 N6 -10.7(8) . . . . ?
C19 C2 C3 C1 -0.8(6) . . . . ?
C19 C2 C3 C5 178.4(4) . . . . ?
C20 C28 C29 N1 -0.5(9) . . . . ?
C21 C34 C37 N5 168.6(5) . . . . ?
C22 N4 C30 C24 -178.0(5) . . . . ?
C22 N4 C30 C44 0.2(9) . . . . ?
C23 N3 C11 C11 95.9(7) . . . 2_656 ?
C23 N3 C11 C39 -143.0(5) . . . . ?
C24 C9 C10 C21 1.2(7) . . . . ?
C24 C30 C44 C36 177.8(8) . . . . ?
C24 C33 C34 C21 1.0(8) . . . . ?
C24 C33 C34 C37 178.4(5) . . . . ?
N6 C26 C31 N5 -64.5(7) . . . . ?
N6 C26 C31 C43 176.1(5) . . . . ?
N6 C26 C41 C42 -177.3(6) . . . . ?
C26 N6 C35 C25 -173.5(5) . . . . ?
C26 C31 C43 C45 -56.3(8) . . . . ?
C26 C41 C42 C45 57.4(8) . . . . ?
C29 N1 C5 C3 179.7(4) . . . . ?
C29 N1 C5 C17 1.1(6) . . . . ?
C30 N4 C22 C38 0.5(9) . . . . ?
C30 C24 C33 C34 -178.3(5) . . . . ?
C31 N5 C37 C34 -170.6(5) . . . . ?
C31 C26 C41 C42 -57.2(7) . . . . ?
C31 C43 C45 C42 58.5(9) . . . . ?
C33 C24 C30 N4 -179.5(5) . . . . ?
C33 C24 C30 C44 2.4(10) . . . . ?
C33 C34 C37 N5 -8.8(8) . . . . ?
C35 N6 C26 C31 95.2(6) . . . . ?
C35 N6 C26 C41 -143.8(5) . . . . ?
C37 N5 C31 C26 93.6(6) . . . . ?
C37 N5 C31 C43 -147.1(6) . . . . ?
C38 C36 C44 C30 -0.4(15) . . . . ?
C41 C26 C31 N5 174.9(5) . . . . ?
C41 C26 C31 C43 55.5(7) . . . . ?
C41 C42 C45 C43 -58.4(9) . . . . ?
C44 C36 C38 C22 1.0(14) . . . . ?

loop_
_smtbx_masks_void_nr
_smtbx_masks_void_average_x
_smtbx_masks_void_average_y
_smtbx_masks_void_average_z
_smtbx_masks_void_volume
_smtbx_masks_void_count_electrons
_smtbx_masks_void_content
1 -0.250 -0.199 -0.963 1849.2 261.9 '6 C4H10O'
2 0.250 -0.447 -0.845 1849.2 261.9 '6 C4H10O'
